data_7214888
loop_
_publ_author_name
'Xu, Feng'
'Peng, Yu-Xin'
'Hu, Bin'
'Tao, Tao'
'Huang, Wei'

_publ_section_title
;
 Comparative structural and spectral analyses for mononuclear and
 dinuclear metal complexes of 2-thiophen and 2-(5-bromothiophen)
 imidazo[4,5-f][1,10]phenanthroline
;
_journal_issue 23
_journal_name_full CrystEngComm
_journal_page_first 8023
_journal_paper_doi 10.1039/c2ce26001h
_journal_volume 14
_journal_year 2012
_chemical_formula_moiety 'C17 H10 Hg I2 N4 S, 2(C H4 O)'
_chemical_formula_sum 'C19 H18 Hg I2 N4 O2 S'
_chemical_formula_weight 820.82
_chemical_name_systematic
;
?
;
_space_group_IT_number 14
_symmetry_cell_setting monoclinic
_symmetry_space_group_name_Hall '-P 2ybc'
_symmetry_space_group_name_H-M 'P 1 21/c 1'
_atom_sites_solution_hydrogens geom
_atom_sites_solution_primary direct
_atom_sites_solution_secondary difmap
_audit_creation_method SHELXL-97
_cell_angle_alpha 90.00
_cell_angle_beta 105.568(4)
_cell_angle_gamma 90.00
_cell_formula_units_Z 4
_cell_length_a 7.562(2)
_cell_length_b 14.037(4)
_cell_length_c 22.806(7)
_cell_measurement_reflns_used 2306
_cell_measurement_temperature 291(2)
_cell_measurement_theta_max 21.653
_cell_measurement_theta_min 2.355
_cell_volume 2332.0(12)
_computing_cell_refinement SMART
_computing_data_collection 'SMART (Bruker 2000)'
_computing_data_reduction 'SAINT (Bruker 2000)'
_computing_molecular_graphics SHELXTL
_computing_publication_material SHELXTL
_computing_structure_refinement 'SHELXTL (BRUKER 2000)'
_computing_structure_solution 'SHELXTL (BRUKER 2000)'
_diffrn_ambient_temperature 291(2)
_diffrn_detector_area_resol_mean 0
_diffrn_measured_fraction_theta_full 0.998
_diffrn_measured_fraction_theta_max 0.998
_diffrn_measurement_device_type 'Bruker Smart Apex CCD area detector'
_diffrn_measurement_method '\f and \w scans'
_diffrn_radiation_monochromator graphite
_diffrn_radiation_source 'fine-focus sealed tube'
_diffrn_radiation_type MoK\a
_diffrn_radiation_wavelength 0.71073
_diffrn_reflns_av_R_equivalents 0.0700
_diffrn_reflns_av_sigmaI/netI 0.0752
_diffrn_reflns_limit_h_max 8
_diffrn_reflns_limit_h_min -8
_diffrn_reflns_limit_k_max 16
_diffrn_reflns_limit_k_min -16
_diffrn_reflns_limit_l_max 27
_diffrn_reflns_limit_l_min -15
_diffrn_reflns_number 11676
_diffrn_reflns_theta_full 25.00
_diffrn_reflns_theta_max 25.00
_diffrn_reflns_theta_min 1.72
_diffrn_standards_decay_% 0
_diffrn_standards_interval_count 0
_diffrn_standards_interval_time 0
_diffrn_standards_number 0
_exptl_absorpt_coefficient_mu 9.359
_exptl_absorpt_correction_T_max 0.4546
_exptl_absorpt_correction_T_min 0.3997
_exptl_absorpt_correction_type multi-scan
_exptl_absorpt_process_details 'SADABS, Bruker(2000)'
_exptl_crystal_colour yellow
_exptl_crystal_density_diffrn 2.338
_exptl_crystal_density_method 'not measured'
_exptl_crystal_description block
_exptl_crystal_F_000 1512
_exptl_crystal_size_max 0.12
_exptl_crystal_size_mid 0.10
_exptl_crystal_size_min 0.10
_refine_diff_density_max 0.767
_refine_diff_density_min -0.836
_refine_diff_density_rms 0.120
_refine_ls_extinction_method none
_refine_ls_goodness_of_fit_ref 0.790
_refine_ls_hydrogen_treatment constr
_refine_ls_matrix_type full
_refine_ls_number_parameters 266
_refine_ls_number_reflns 4084
_refine_ls_number_restraints 0
_refine_ls_restrained_S_all 0.790
_refine_ls_R_factor_all 0.0589
_refine_ls_R_factor_gt 0.0345
_refine_ls_shift/su_max 0.001
_refine_ls_shift/su_mean 0.000
_refine_ls_structure_factor_coef Fsqd
_refine_ls_weighting_details 'calc w=1/[\s^2^(Fo^2^)+(0.0186P)^2^] where P=(Fo^2^+2Fc^2^)/3'
_refine_ls_weighting_scheme calc
_refine_ls_wR_factor_gt 0.0630
_refine_ls_wR_factor_ref 0.0675
_reflns_number_gt 2617
_reflns_number_total 4084
_reflns_threshold_expression >2sigma(I)
_cod_data_source_file c2ce26001h.txt
_cod_data_source_block 4
_cod_original_sg_symbol_H-M 'P 21/c'
_cod_database_code 7214888

loop_
_symmetry_equiv_pos_as_xyz
'x, y, z'
'-x, y+1/2, -z+1/2'
'-x, -y, -z'
'x, -y-1/2, z-1/2'

loop_
_atom_site_label
_atom_site_type_symbol
_atom_site_fract_x
_atom_site_fract_y
_atom_site_fract_z
_atom_site_U_iso_or_equiv
_atom_site_adp_type
_atom_site_occupancy
_atom_site_symmetry_multiplicity
_atom_site_calc_flag
_atom_site_refinement_flags
Hg1 Hg 0.39676(4) 0.93073(2) 0.159031(14) 0.05350(12) Uani 1 1 d .
C1 C 0.2723(9) 0.7383(5) 0.2220(3) 0.048(2) Uani 1 1 d .
H1 H 0.3525 0.7636 0.2568 0.058 Uiso 1 1 calc R
C2 C 0.1864(10) 0.6544(5) 0.2266(3) 0.049(2) Uani 1 1 d .
H2 H 0.2063 0.6249 0.2643 0.059 Uiso 1 1 calc R
C3 C 0.0729(9) 0.6137(5) 0.1771(3) 0.0406(18) Uani 1 1 d .
H3 H 0.0140 0.5565 0.1803 0.049 Uiso 1 1 calc R
C4 C 0.0458(8) 0.6600(5) 0.1205(3) 0.0348(17) Uani 1 1 d .
C5 C -0.0627(8) 0.6239(5) 0.0641(3) 0.0309(16) Uani 1 1 d .
C6 C -0.0965(8) 0.6740(5) 0.0096(3) 0.0333(16) Uani 1 1 d .
C7 C -0.0093(8) 0.7628(5) 0.0071(3) 0.0329(16) Uani 1 1 d .
C8 C -0.0252(9) 0.8158(5) -0.0465(3) 0.0442(19) Uani 1 1 d .
H8 H -0.1036 0.7957 -0.0832 0.053 Uiso 1 1 calc R
C9 C 0.0756(10) 0.8969(5) -0.0439(3) 0.052(2) Uani 1 1 d .
H9 H 0.0704 0.9308 -0.0794 0.063 Uiso 1 1 calc R
C10 C 0.1844(10) 0.9288(5) 0.0106(4) 0.050(2) Uani 1 1 d .
H10 H 0.2490 0.9854 0.0115 0.060 Uiso 1 1 calc R
C11 C 0.1078(9) 0.8005(5) 0.0617(3) 0.0341(16) Uani 1 1 d .
C12 C 0.1336(8) 0.7481(5) 0.1185(3) 0.0336(16) Uani 1 1 d .
C13 C -0.2388(9) 0.5421(5) -0.0116(3) 0.0350(17) Uani 1 1 d .
C14 C -0.3483(9) 0.4634(5) -0.0433(3) 0.0350(17) Uani 1 1 d .
C15 C -0.3847(9) 0.3760(5) -0.0194(3) 0.0408(18) Uani 1 1 d .
H15 H -0.3399 0.3585 0.0212 0.049 Uiso 1 1 calc R
C16 C -0.4972(9) 0.3180(5) -0.0644(4) 0.047(2) Uani 1 1 d .
H16 H -0.5348 0.2573 -0.0565 0.057 Uiso 1 1 calc R
C17 C -0.5458(9) 0.3583(5) -0.1200(3) 0.047(2) Uani 1 1 d .
H17 H -0.6199 0.3290 -0.1545 0.056 Uiso 1 1 calc R
C18 C 0.9978(12) 0.3489(6) 0.1742(4) 0.086(3) Uani 1 1 d .
H18A H 1.1094 0.3618 0.1632 0.128 Uiso 1 1 calc R
H18B H 0.9798 0.2813 0.1752 0.128 Uiso 1 1 calc R
H18C H 1.0056 0.3754 0.2136 0.128 Uiso 1 1 calc R
C19 C 0.4646(12) 0.7001(6) 0.4018(4) 0.078(3) Uani 1 1 d .
H19A H 0.4864 0.7062 0.4451 0.117 Uiso 1 1 calc R
H19B H 0.5544 0.6581 0.3930 0.117 Uiso 1 1 calc R
H19C H 0.3440 0.6746 0.3847 0.117 Uiso 1 1 calc R
I1 I 0.73466(8) 0.91205(4) 0.14671(3) 0.07040(19) Uani 1 1 d .
I2 I 0.25254(8) 1.06619(4) 0.21301(2) 0.06487(18) Uani 1 1 d .
N1 N 0.2458(7) 0.7857(4) 0.1695(3) 0.0405(15) Uani 1 1 d .
N2 N 0.2006(7) 0.8816(4) 0.0620(3) 0.0394(15) Uani 1 1 d .
N3 N -0.1542(7) 0.5401(4) 0.0490(2) 0.0370(14) Uani 1 1 d .
H3A H -0.1576 0.4940 0.0735 0.044 Uiso 1 1 calc R
N4 N -0.2088(7) 0.6226(4) -0.0376(2) 0.0373(14) Uani 1 1 d .
O1 O 0.8528(7) 0.3892(4) 0.1320(3) 0.0713(17) Uani 1 1 d .
H1A H 0.7575 0.3620 0.1329 0.107 Uiso 1 1 calc R
O2 O 0.4779(8) 0.7907(4) 0.3762(2) 0.0709(16) Uani 1 1 d .
H2A H 0.5490 0.8241 0.4014 0.106 Uiso 1 1 calc R
S1 S -0.4547(3) 0.46991(14) -0.11953(8) 0.0485(5) Uani 1 1 d .

loop_
_atom_site_aniso_label
_atom_site_aniso_U_11
_atom_site_aniso_U_22
_atom_site_aniso_U_33
_atom_site_aniso_U_23
_atom_site_aniso_U_13
_atom_site_aniso_U_12
Hg1 0.0526(2) 0.0508(2) 0.0556(2) -0.00681(17) 0.01193(15) -0.00914(17)
C1 0.051(5) 0.057(6) 0.031(5) -0.001(4) 0.002(3) -0.009(4)
C2 0.063(5) 0.053(5) 0.032(5) 0.004(4) 0.015(4) -0.005(4)
C3 0.044(5) 0.042(4) 0.035(5) 0.008(4) 0.008(4) -0.002(4)
C4 0.033(4) 0.036(4) 0.035(4) -0.006(3) 0.008(3) 0.002(3)
C5 0.025(4) 0.031(4) 0.038(5) 0.000(3) 0.010(3) -0.003(3)
C6 0.027(4) 0.036(4) 0.036(4) -0.003(3) 0.007(3) 0.001(3)
C7 0.027(4) 0.039(4) 0.033(4) -0.001(3) 0.009(3) 0.002(3)
C8 0.043(5) 0.044(5) 0.044(5) -0.001(4) 0.008(3) 0.000(4)
C9 0.060(6) 0.051(5) 0.049(6) 0.015(4) 0.020(4) 0.002(4)
C10 0.049(5) 0.048(5) 0.051(5) 0.003(4) 0.010(4) -0.009(4)
C11 0.031(4) 0.032(4) 0.042(5) -0.003(3) 0.015(3) 0.007(3)
C12 0.030(4) 0.038(4) 0.032(4) -0.003(3) 0.007(3) 0.003(3)
C13 0.028(4) 0.038(4) 0.038(5) -0.001(3) 0.006(3) 0.007(3)
C14 0.034(4) 0.044(4) 0.026(4) -0.004(3) 0.005(3) 0.002(3)
C15 0.043(5) 0.044(5) 0.035(5) -0.002(4) 0.011(3) 0.009(4)
C16 0.047(5) 0.034(5) 0.065(6) -0.001(4) 0.022(4) -0.002(4)
C17 0.039(5) 0.044(5) 0.054(5) -0.020(4) 0.008(4) -0.005(4)
C18 0.091(8) 0.075(7) 0.080(7) 0.005(6) 0.004(6) 0.005(6)
C19 0.084(7) 0.070(7) 0.080(7) -0.018(5) 0.022(5) -0.014(5)
I1 0.0518(4) 0.0641(4) 0.0967(5) -0.0105(3) 0.0224(3) -0.0126(3)
I2 0.0691(4) 0.0710(4) 0.0519(4) -0.0153(3) 0.0118(3) 0.0040(3)
N1 0.041(4) 0.039(4) 0.043(4) -0.004(3) 0.013(3) -0.004(3)
N2 0.042(4) 0.031(3) 0.044(4) -0.004(3) 0.008(3) -0.002(3)
N3 0.041(4) 0.035(4) 0.037(4) 0.005(3) 0.015(3) 0.001(3)
N4 0.045(4) 0.035(4) 0.032(4) -0.003(3) 0.011(3) -0.004(3)
O1 0.061(4) 0.075(4) 0.070(4) 0.033(3) 0.003(3) -0.003(3)
O2 0.073(4) 0.056(4) 0.069(4) -0.011(3) -0.006(3) -0.006(3)
S1 0.0532(13) 0.0480(12) 0.0411(12) -0.0028(9) 0.0071(9) 0.0001(10)

loop_
_atom_type_symbol
_atom_type_description
_atom_type_scat_dispersion_real
_atom_type_scat_dispersion_imag
_atom_type_scat_source
C C 0.0033 0.0016 'International Tables Vol C Tables 4.2.6.8 and 6.1.1.4'
H H 0.0000 0.0000 'International Tables Vol C Tables 4.2.6.8 and 6.1.1.4'
N N 0.0061 0.0033 'International Tables Vol C Tables 4.2.6.8 and 6.1.1.4'
O O 0.0106 0.0060 'International Tables Vol C Tables 4.2.6.8 and 6.1.1.4'
S S 0.1246 0.1234 'International Tables Vol C Tables 4.2.6.8 and 6.1.1.4'
I I -0.4742 1.8119 'International Tables Vol C Tables 4.2.6.8 and 6.1.1.4'
Hg Hg -2.3894 9.2266 'International Tables Vol C Tables 4.2.6.8 and 6.1.1.4'

loop_
_geom_angle_atom_site_label_1
_geom_angle_atom_site_label_2
_geom_angle_atom_site_label_3
_geom_angle
N1 Hg1 N2 69.7(2)
N1 Hg1 I2 107.38(13)
N2 Hg1 I2 113.73(13)
N1 Hg1 I1 115.31(13)
N2 Hg1 I1 104.31(13)
I2 Hg1 I1 130.26(2)
N1 C1 C2 122.6(7)
N1 C1 H1 118.7
C2 C1 H1 118.7
C3 C2 C1 120.8(7)
C3 C2 H2 119.6
C1 C2 H2 119.6
C2 C3 C4 118.3(7)
C2 C3 H3 120.8
C4 C3 H3 120.8
C3 C4 C12 118.7(6)
C3 C4 C5 124.9(6)
C12 C4 C5 116.4(6)
N3 C5 C6 104.6(6)
N3 C5 C4 131.8(6)
C6 C5 C4 123.6(6)
N4 C6 C5 111.1(6)
N4 C6 C7 128.5(6)
C5 C6 C7 120.3(6)
C8 C7 C6 124.5(6)
C8 C7 C11 116.8(6)
C6 C7 C11 118.6(6)
C9 C8 C7 119.2(7)
C9 C8 H8 120.4
C7 C8 H8 120.4
C8 C9 C10 120.4(7)
C8 C9 H9 119.8
C10 C9 H9 119.8
N2 C10 C9 122.1(7)
N2 C10 H10 119.0
C9 C10 H10 119.0
N2 C11 C7 121.6(6)
N2 C11 C12 118.7(6)
C7 C11 C12 119.6(6)
N1 C12 C4 120.5(6)
N1 C12 C11 118.2(6)
C4 C12 C11 121.3(6)
N4 C13 N3 112.5(6)
N4 C13 C14 124.7(6)
N3 C13 C14 122.8(6)
C15 C14 C13 128.2(6)
C15 C14 S1 110.8(5)
C13 C14 S1 121.0(5)
C14 C15 C16 111.6(6)
C14 C15 H15 124.2
C16 C15 H15 124.2
C17 C16 C15 113.8(7)
C17 C16 H16 123.1
C15 C16 H16 123.1
C16 C17 S1 111.8(5)
C16 C17 H17 124.1
S1 C17 H17 124.1
O1 C18 H18A 109.5
O1 C18 H18B 109.5
H18A C18 H18B 109.5
O1 C18 H18C 109.5
H18A C18 H18C 109.5
H18B C18 H18C 109.5
O2 C19 H19A 109.5
O2 C19 H19B 109.5
H19A C19 H19B 109.5
O2 C19 H19C 109.5
H19A C19 H19C 109.5
H19B C19 H19C 109.5
C1 N1 C12 119.0(6)
C1 N1 Hg1 123.8(5)
C12 N1 Hg1 117.1(4)
C10 N2 C11 119.9(6)
C10 N2 Hg1 123.9(5)
C11 N2 Hg1 116.2(5)
C13 N3 C5 108.0(5)
C13 N3 H3A 126.0
C5 N3 H3A 126.0
C13 N4 C6 103.8(5)
C18 O1 H1A 109.5
C19 O2 H2A 109.5
C17 S1 C14 92.1(3)

loop_
_geom_bond_atom_site_label_1
_geom_bond_atom_site_label_2
_geom_bond_distance
Hg1 N1 2.377(5)
Hg1 N2 2.410(5)
Hg1 I2 2.6535(8)
Hg1 I1 2.6575(10)
C1 N1 1.337(8)
C1 C2 1.362(9)
C1 H1 0.9300
C2 C3 1.348(9)
C2 H2 0.9300
C3 C4 1.410(8)
C3 H3 0.9300
C4 C12 1.411(9)
C4 C5 1.421(8)
C5 N3 1.362(8)
C5 C6 1.390(8)
C6 N4 1.383(7)
C6 C7 1.418(9)
C7 C8 1.409(8)
C7 C11 1.422(8)
C8 C9 1.362(9)
C8 H8 0.9300
C9 C10 1.368(9)
C9 H9 0.9300
C10 N2 1.324(8)
C10 H10 0.9300
C11 N2 1.336(8)
C11 C12 1.457(8)
C12 N1 1.350(7)
C13 N4 1.325(8)
C13 N3 1.357(8)
C13 C14 1.452(9)
C14 C15 1.399(9)
C14 S1 1.711(6)
C15 C16 1.404(9)
C15 H15 0.9300
C16 C17 1.346(9)
C16 H16 0.9300
C17 S1 1.711(7)
C17 H17 0.9300
C18 O1 1.371(8)
C18 H18A 0.9600
C18 H18B 0.9600
C18 H18C 0.9600
C19 O2 1.413(9)
C19 H19A 0.9600
C19 H19B 0.9600
C19 H19C 0.9600
N3 H3A 0.8600
O1 H1A 0.8200
O2 H2A 0.8200
